data_4515271
loop_
_publ_author_name
'Zhou, Guojun'
'Jiang, Xingxing'
'Zhao, Jing'
'Molokeev, Maxim'
'Lin, Zheshuai'
'Liu, Quanlin'
'Xia, Zhiguo'

_publ_section_title
;
 Two-Dimensional-Layered Perovskite
 ALaTa<sub>2</sub>O<sub>7</sub>:Bi<sup>3+</sup> (A = K and Na) Phosphors
 with Versatile Structures and Tunable Photoluminescence.
;
_journal_issue 29
_journal_name_full 'ACS applied materials &amp; interfaces'
_journal_page_first 24648
_journal_page_last 24655
_journal_paper_doi 10.1021/acsami.8b08129
_journal_volume 10
_journal_year 2018
_chemical_formula_moiety
;
Bi0.04 La1.96 O14 Ta4, 2.768(O), 4(Na0.50)
;
_chemical_formula_sum 'Bi0.04 La1.96 Na2 O16.77 Ta4'
_chemical_formula_weight 1318.69
_chemical_name_mineral
;
;
_space_group_IT_number 139
_space_group_name_Hall '-I 4 2'
_space_group_name_H-M_alt 'I 4/m m m'
_symmetry_cell_setting tetragonal
_symmetry_space_group_name_Hall '-I 4 2'
_symmetry_space_group_name_H-M 'I 4/m m m'
_cell_angle_alpha 90
_cell_angle_beta 90
_cell_angle_gamma 90
_cell_formula_units_Z 1
_cell_length_a 3.895841(86)
_cell_length_b 3.895841(86)
_cell_length_c 25.81201(78)
_cell_measurement_reflns_used 104
_cell_measurement_temperature 300
_cell_measurement_theta_max 59.9967253
_cell_measurement_theta_min 2.50578257
_cell_volume 391.764(17)
_diffrn_ambient_temperature 300
_diffrn_measurement_device_type
;
D8 ADVANCE Bruker
;
_diffrn_radiation_monochromator none
_diffrn_radiation_probe x-ray
_diffrn_radiation_type
;
 Cu K\a~1~~2~
;
_exptl_absorpt_coefficient_mu 92.438
_exptl_crystal_density_diffrn 5.589166
_pd_char_colour
;
colourless
;
_pd_meas_2theta_range_inc 0.013
_pd_meas_2theta_range_max 119.993451
_pd_meas_2theta_range_min 5.01156514
_pd_meas_scan_method step
_pd_proc_ls_pref_orient_corr
;
Anisotropic model of PO. Spherical harmonics 2 ordrer.
 Jarvinen (1993). Application of symmetrized harmonics expansion to correction
of the preferred orientation effect. - J. Appl. Cryst. 26 p525-531.
;
_pd_proc_ls_profile_function PearsonVII
_pd_proc_ls_prof_R_factor 8.544
_pd_proc_ls_prof_wR_expected 5.429
_pd_proc_ls_prof_wR_factor 11.294
_pd_proc_number_of_points 8844.76042
_pd_spec_mount_mode reflection
_refine_ls_goodness_of_fit_all 2.080
_refine_ls_R_I_factor 3.05
_refine_ls_shift/su_max 0.01000
_cod_data_source_file am8b08129_si_003.cif
_cod_data_source_block a
_cod_original_cell_volume 391.764(21)
_cod_original_sg_symbol_Hall
;
-I 4 2
;
_cod_original_sg_symbol_H-M I4/mmm
_cod_original_formula_sum
;
Bi0.04 La1.96 Na2 O16.77 Ta4
;
_cod_database_code 4515271

loop_
_symmetry_equiv_pos_as_xyz
'x, y, z'
'-x, -y, -z'
'-x, -y, z'
'-x, y, -z'
'-x, y, z'
'-x+1/2, -y+1/2, -z+1/2'
'-x+1/2, -y+1/2, z+1/2'
'-x+1/2, y+1/2, -z+1/2'
'-x+1/2, y+1/2, z+1/2'
'-y, -x, -z'
'-y, -x, z'
'-y, x, -z'
'-y, x, z'
'-y+1/2, -x+1/2, -z+1/2'
'-y+1/2, -x+1/2, z+1/2'
'-y+1/2, x+1/2, -z+1/2'
'-y+1/2, x+1/2, z+1/2'
'y, -x, -z'
'y, -x, z'
'y, x, -z'
'y, x, z'
'y+1/2, -x+1/2, -z+1/2'
'y+1/2, -x+1/2, z+1/2'
'y+1/2, x+1/2, -z+1/2'
'y+1/2, x+1/2, z+1/2'
'x, -y, -z'
'x, -y, z'
'x, y, -z'
'x+1/2, -y+1/2, -z+1/2'
'x+1/2, -y+1/2, z+1/2'
'x+1/2, y+1/2, -z+1/2'
'x+1/2, y+1/2, z+1/2'

loop_
_atom_site_label
_atom_site_type_symbol
_atom_site_fract_x
_atom_site_fract_y
_atom_site_fract_z
_atom_site_occupancy
_atom_site_B_iso_or_equiv
Na Na 0 0 0.20918(74) 0.5 1.68(39)
La La 0 0 0 0.98 1.003(89)
Bi Bi 0 0 0 0.02 1.003(89)
Ta Ta 0 0 0.412856(45) 1 0.471(82)
O1 O 0 0 0.5 1 0.48(17)
O2 O 0 0.5 0.07192(33) 1 0.48(17)
O3 O 0 0 0.34539(51) 1 0.48(17)
O4 O 0 0.5 0.28790(93) 0.346(15) 0.48(17)

loop_
_diffrn_radiation_wavelength
_diffrn_radiation_wavelength_wt
1.5406 1.0000
1.5443 0.5000

loop_
_geom_angle_atom_site_label_1
_geom_angle_atom_site_label_2
_geom_angle_atom_site_label_3
_geom_angle
_geom_angle_site_symmetry_1
_geom_angle_site_symmetry_3
O4 Na O4 87.58(76) 1_555 1_545
O4 Na O4 88.5(66) 1_555 6_555
O4 Na O4 58.6(14) 1_555 11_555
O4 Na O4 44.1(16) 1_555 14_555
O4 Na O4 131.6(14) 1_555 14_545
O4 Na O4 89.914(58) 6_555 14_555
O1 La O1 90 6_555 6_545
O1 La O2 59.21(20) 6_555 1_555
O2 La O2 92.76(18) 1_555 1_545
O2 La O2 118.42(33) 1_555 10_555
O1 Bi O1 90 6_555 6_545
O1 Bi O2 59.21(20) 6_555 1_555
O2 Bi O2 92.76(18) 1_555 1_545
O2 Bi O2 118.42(33) 1_555 10_555
O1 Ta O2 78.59(25) 1_555 6_555
O2 Ta O2 87.759(70) 6_555 14_555
O2 Ta O3 101.41(31) 6_555 1_555

loop_
_geom_bond_atom_site_label_1
_geom_bond_atom_site_label_2
_geom_bond_distance
_geom_bond_site_symmetry_2
Na O4 2.815(22) .
Na O4 1.9494(12) 6_555
La O1 2.75478 6_555
La O2 2.6908(59) .
Bi O1 2.75478 6_555
Bi O2 2.6908(59) .
Ta O1 2.2494(12) .
Ta O2 1.9872(17) 6_555
Ta O3 1.741(13) .
